data_1507396
loop_
_publ_author_name
'Ma, Shengming'
'Wu, Bin'
'Zhao, Shimin'

_publ_section_title
;
 Mild and efficient synthesis of (Z)-alpha-chloroalkylidene-beta-lactones
 via the PdCl2-catalyzed cyclocarbonylation of 2-alkynols.
;
_journal_issue 23
_journal_name_full 'Organic letters'
_journal_page_first 4429
_journal_page_last 4432
_journal_paper_doi 10.1021/ol0357245
_journal_volume 5
_journal_year 2003
_chemical_formula_sum 'C15 H17 Cl O2'
_chemical_formula_weight 264.74
_chemical_name_systematic
; 
 ? 
;
_space_group_IT_number 15
_symmetry_cell_setting monoclinic
_symmetry_space_group_name_Hall '-C 2yc'
_symmetry_space_group_name_H-M 'C 1 2/c 1'
_atom_sites_solution_hydrogens geom
_atom_sites_solution_primary direct
_atom_sites_solution_secondary difmap
_audit_creation_method SHELXL-97
_cell_angle_alpha 90.00
_cell_angle_beta 115.390(3)
_cell_angle_gamma 90.00
_cell_formula_units_Z 8
_cell_length_a 30.575(4)
_cell_length_b 6.3076(9)
_cell_length_c 16.685(2)
_cell_measurement_reflns_used 1304
_cell_measurement_temperature 293(2)
_cell_measurement_theta_max 55.745
_cell_measurement_theta_min 4.923
_cell_volume 2907.0(7)
_computing_cell_refinement 'Bruker SMART'
_computing_data_collection 'Bruker SMART'
_computing_data_reduction 'Bruker SHELXTL'
_computing_molecular_graphics 'Bruker SHELXTL'
_computing_publication_material 'Bruker SHELXTL'
_computing_structure_refinement 'SHELXL-97 (Sheldrick, 1997)'
_computing_structure_solution 'SHELXS-97 (Sheldrick, 1990)'
_diffrn_ambient_temperature 293(2)
_diffrn_measured_fraction_theta_full 1.000
_diffrn_measured_fraction_theta_max 1.000
_diffrn_measurement_device_type 'CCD area detector'
_diffrn_measurement_method 'phi and omega scans'
_diffrn_radiation_monochromator graphite
_diffrn_radiation_source 'fine-focus sealed tube'
_diffrn_radiation_type MoK\a
_diffrn_radiation_wavelength 0.71073
_diffrn_reflns_av_R_equivalents 0.1504
_diffrn_reflns_av_sigmaI/netI 0.1206
_diffrn_reflns_limit_h_max 35
_diffrn_reflns_limit_h_min -36
_diffrn_reflns_limit_k_max 6
_diffrn_reflns_limit_k_min -7
_diffrn_reflns_limit_l_max 19
_diffrn_reflns_limit_l_min -20
_diffrn_reflns_number 7296
_diffrn_reflns_theta_full 25.49
_diffrn_reflns_theta_max 25.49
_diffrn_reflns_theta_min 1.47
_exptl_absorpt_coefficient_mu 0.255
_exptl_absorpt_correction_T_max 1.00000
_exptl_absorpt_correction_T_min 0.67697
_exptl_absorpt_correction_type sadabs
_exptl_crystal_colour colourless
_exptl_crystal_density_diffrn 1.210
_exptl_crystal_density_method 'not measured'
_exptl_crystal_F_000 1120
_exptl_crystal_size_max 0.494
_exptl_crystal_size_mid 0.097
_exptl_crystal_size_min 0.065
_refine_diff_density_max 0.270
_refine_diff_density_min -0.300
_refine_diff_density_rms 0.063
_refine_ls_extinction_coef 0.0027(4)
_refine_ls_extinction_expression Fc^*^=kFc[1+0.001xFc^2^\l^3^/sin(2\q)]^-1/4^
_refine_ls_extinction_method SHELXL
_refine_ls_goodness_of_fit_ref 0.893
_refine_ls_hydrogen_treatment mixed
_refine_ls_matrix_type full
_refine_ls_number_parameters 212
_refine_ls_number_reflns 2712
_refine_ls_number_restraints 7
_refine_ls_restrained_S_all 0.893
_refine_ls_R_factor_all 0.1003
_refine_ls_R_factor_gt 0.0613
_refine_ls_shift/su_max 0.000
_refine_ls_shift/su_mean 0.000
_refine_ls_structure_factor_coef Fsqd
_refine_ls_weighting_details 'calc w=1/[\s^2^(Fo^2^)+(0.0496P)^2^+0.0000P] where P=(Fo^2^+2Fc^2^)/3'
_refine_ls_weighting_scheme calc
_refine_ls_wR_factor_gt 0.1314
_refine_ls_wR_factor_ref 0.1489
_reflns_number_gt 1514
_reflns_number_total 2712
_reflns_threshold_expression >2sigma(I)
_cod_data_source_file ol0357245si20030909_045808.cif
_cod_data_source_block cd23207
_cod_depositor_comments
;
The following automatic conversions were performed:

'_symmetry_cell_setting' value 'Monoclinic' changed to 'monoclinic'
according to /home/saulius/struct/CIF-dictionaries/cif_core.dic
dictionary named 'cif_core.dic' version 2.4.1 from 2010-06-29.

Automatic conversion script
Id: cif_fix_values 1715 2011-07-08 13:25:40Z adriana 
;
_cod_original_sg_symbol_H-M C2/c
_cod_database_code 1507396

loop_
_symmetry_equiv_pos_as_xyz
'x, y, z'
'-x, y, -z+1/2'
'x+1/2, y+1/2, z'
'-x+1/2, y+1/2, -z+1/2'
'-x, -y, -z'
'x, -y, z-1/2'
'-x+1/2, -y+1/2, -z'
'x+1/2, -y+1/2, z-1/2'

loop_
_atom_site_label
_atom_site_type_symbol
_atom_site_fract_x
_atom_site_fract_y
_atom_site_fract_z
_atom_site_U_iso_or_equiv
_atom_site_adp_type
_atom_site_occupancy
_atom_site_symmetry_multiplicity
_atom_site_calc_flag
_atom_site_refinement_flags
Cl Cl 0.22135(3) 0.62003(11) 0.05548(6) 0.0794(4) Uani 1 1 d .
C1 C 0.18893(11) 0.6475(5) 0.21672(19) 0.0618(8) Uani 1 1 d .
C2 C 0.18681(9) 0.4597(4) 0.16264(17) 0.0488(7) Uani 1 1 d .
C3 C 0.16990(11) 0.3363(4) 0.22072(18) 0.0534(7) Uani 1 1 d D
C4 C 0.11975(12) 0.2526(5) 0.1843(2) 0.0622(8) Uani 1 1 d .
O1 O 0.19833(9) 0.8316(3) 0.22093(15) 0.0840(7) Uani 1 1 d .
O2 O 0.17541(8) 0.5349(3) 0.27268(12) 0.0676(6) Uani 1 1 d .
C5 C 0.1089(2) 0.1477(9) 0.2569(3) 0.1035(14) Uani 1 1 d D
C6 C 0.08235(15) 0.4151(8) 0.1329(3) 0.0927(13) Uani 1 1 d D
C7 C 0.20111(10) 0.4155(4) 0.10048(18) 0.0495(7) Uani 1 1 d .
C8 C 0.20368(12) 0.2013(5) 0.0656(2) 0.0550(8) Uani 1 1 d .
C9 C 0.17139(12) 0.1660(6) -0.0331(2) 0.0645(9) Uani 1 1 d D
C10 C 0.11844(11) 0.1633(5) -0.05623(18) 0.0615(8) Uani 1 1 d .
C11 C 0.09778(13) -0.0090(5) -0.0365(2) 0.0785(10) Uani 1 1 d .
H13 H 0.1170 -0.1247 -0.0079 0.094 Uiso 1 1 calc R
C12 C 0.04863(18) -0.0140(8) -0.0586(3) 0.1139(15) Uani 1 1 d .
H14 H 0.0351 -0.1326 -0.0448 0.137 Uiso 1 1 calc R
C13 C 0.02005(17) 0.1545(11) -0.1004(4) 0.134(2) Uani 1 1 d .
H15 H -0.0130 0.1504 -0.1159 0.161 Uiso 1 1 calc R
C14 C 0.0401(2) 0.3279(9) -0.1192(3) 0.1320(19) Uani 1 1 d .
H16 H 0.0208 0.4441 -0.1468 0.158 Uiso 1 1 calc R
C15 C 0.08931(15) 0.3329(6) -0.0974(2) 0.0922(11) Uani 1 1 d .
H17 H 0.1027 0.4525 -0.1108 0.111 Uiso 1 1 calc R
H1 H 0.1914(7) 0.237(3) 0.2572(14) 0.047(7) Uiso 1 1 d D
H2 H 0.1200(9) 0.139(3) 0.1509(17) 0.052(8) Uiso 1 1 d .
H3 H 0.1138(13) 0.264(4) 0.2989(19) 0.107(13) Uiso 1 1 d D
H4 H 0.1298(16) 0.027(6) 0.279(3) 0.18(3) Uiso 1 1 d D
H5 H 0.0755(8) 0.112(7) 0.233(3) 0.17(2) Uiso 1 1 d D
H6 H 0.0827(13) 0.518(4) 0.1767(19) 0.102(13) Uiso 1 1 d D
H7 H 0.0512(9) 0.356(5) 0.103(2) 0.135(16) Uiso 1 1 d D
H8 H 0.0906(15) 0.482(6) 0.090(3) 0.133(16) Uiso 1 1 d .
H9 H 0.1964(9) 0.098(3) 0.1008(16) 0.045(7) Uiso 1 1 d .
H10 H 0.2371(12) 0.171(4) 0.0765(19) 0.083(10) Uiso 1 1 d .
H11 H 0.1763(11) 0.279(5) -0.066(2) 0.082(10) Uiso 1 1 d .
H12 H 0.1805(11) 0.036(3) -0.0482(18) 0.085(10) Uiso 1 1 d D

loop_
_atom_site_aniso_label
_atom_site_aniso_U_11
_atom_site_aniso_U_22
_atom_site_aniso_U_33
_atom_site_aniso_U_23
_atom_site_aniso_U_13
_atom_site_aniso_U_12
Cl 0.0859(7) 0.0694(6) 0.1078(7) 0.0139(4) 0.0653(6) -0.0037(4)
C1 0.058(2) 0.0605(19) 0.0620(19) -0.0024(15) 0.0216(15) 0.0000(16)
C2 0.0447(16) 0.0472(15) 0.0528(16) -0.0020(12) 0.0193(13) 0.0029(12)
C3 0.062(2) 0.0530(17) 0.0448(16) -0.0025(13) 0.0224(15) 0.0008(15)
C4 0.074(2) 0.065(2) 0.0593(19) -0.0089(16) 0.0402(17) -0.0074(17)
O1 0.0959(19) 0.0598(13) 0.0973(17) -0.0166(12) 0.0422(14) -0.0098(12)
O2 0.0803(16) 0.0709(13) 0.0525(12) -0.0143(10) 0.0291(11) -0.0043(11)
C5 0.126(4) 0.121(4) 0.093(3) -0.006(3) 0.075(3) -0.036(4)
C6 0.055(3) 0.126(4) 0.095(3) 0.001(3) 0.031(2) -0.004(2)
C7 0.0437(16) 0.0494(15) 0.0577(17) 0.0059(13) 0.0238(14) 0.0048(13)
C8 0.054(2) 0.0607(19) 0.0595(19) 0.0056(15) 0.0327(16) 0.0079(15)
C9 0.072(2) 0.071(2) 0.063(2) -0.0045(18) 0.0410(18) 0.0036(18)
C10 0.065(2) 0.074(2) 0.0495(17) -0.0080(15) 0.0293(16) 0.0048(18)
C11 0.074(3) 0.085(2) 0.083(2) -0.0108(19) 0.039(2) -0.0084(19)
C12 0.085(3) 0.133(4) 0.131(4) -0.045(3) 0.053(3) -0.041(3)
C13 0.058(3) 0.191(6) 0.133(4) -0.057(4) 0.021(3) -0.004(4)
C14 0.091(4) 0.156(5) 0.117(4) -0.011(4) 0.014(3) 0.051(4)
C15 0.082(3) 0.098(3) 0.086(3) 0.008(2) 0.026(2) 0.021(2)

loop_
_atom_type_symbol
_atom_type_description
_atom_type_scat_dispersion_real
_atom_type_scat_dispersion_imag
_atom_type_scat_source
C C 0.0033 0.0016 'International Tables Vol C Tables 4.2.6.8 and 6.1.1.4'
H H 0.0000 0.0000 'International Tables Vol C Tables 4.2.6.8 and 6.1.1.4'
O O 0.0106 0.0060 'International Tables Vol C Tables 4.2.6.8 and 6.1.1.4'
Cl Cl 0.1484 0.1585 'International Tables Vol C Tables 4.2.6.8 and 6.1.1.4'

loop_
_geom_angle_atom_site_label_1
_geom_angle_atom_site_label_2
_geom_angle_atom_site_label_3
_geom_angle
O1 C1 O2 126.9(3)
O1 C1 C2 140.0(3)
O2 C1 C2 93.1(2)
C7 C2 C1 135.3(3)
C7 C2 C3 136.3(2)
C1 C2 C3 87.6(2)
C4 C3 O2 112.1(2)
C4 C3 C2 120.2(2)
O2 C3 C2 87.44(18)
C4 C3 H1 110.5(14)
O2 C3 H1 108.3(14)
C2 C3 H1 115.6(15)
C3 C4 C6 113.1(3)
C3 C4 C5 111.4(3)
C6 C4 C5 112.0(4)
C3 C4 H2 104.6(17)
C6 C4 H2 113.2(16)
C5 C4 H2 101.8(16)
C1 O2 C3 91.8(2)
C4 C5 H3 103(2)
C4 C5 H4 108(3)
H3 C5 H4 116(4)
C4 C5 H5 109(3)
H3 C5 H5 107(4)
H4 C5 H5 113(4)
C4 C6 H6 105(2)
C4 C6 H7 113(2)
H6 C6 H7 110(3)
C4 C6 H8 110(3)
H6 C6 H8 110(3)
H7 C6 H8 108(3)
C2 C7 C8 126.3(2)
C2 C7 Cl 118.9(2)
C8 C7 Cl 114.7(2)
C7 C8 C9 115.8(3)
C7 C8 H9 108.2(13)
C9 C8 H9 110.2(14)
C7 C8 H10 109.2(17)
C9 C8 H10 108.2(18)
H9 C8 H10 105(2)
C10 C9 C8 114.0(2)
C10 C9 H11 106.4(19)
C8 C9 H11 108.8(18)
C10 C9 H12 109.5(19)
C8 C9 H12 106.8(18)
H11 C9 H12 111(3)
C11 C10 C15 118.2(3)
C11 C10 C9 120.5(3)
C15 C10 C9 121.3(3)
C10 C11 C12 121.0(4)
C10 C11 H13 119.5
C12 C11 H13 119.5
C13 C12 C11 120.2(4)
C13 C12 H14 119.9
C11 C12 H14 119.9
C14 C13 C12 119.6(5)
C14 C13 H15 120.2
C12 C13 H15 120.2
C13 C14 C15 120.3(5)
C13 C14 H16 119.9
C15 C14 H16 119.9
C10 C15 C14 120.7(4)
C10 C15 H17 119.6
C14 C15 H17 119.6

loop_
_geom_bond_atom_site_label_1
_geom_bond_atom_site_label_2
_geom_bond_distance
Cl C7 1.735(2)
C1 O1 1.191(3)
C1 O2 1.370(3)
C1 C2 1.474(4)
C2 C7 1.317(4)
C2 C3 1.497(4)
C3 C4 1.483(4)
C3 O2 1.491(3)
C3 H1 0.922(15)
C4 C6 1.501(5)
C4 C5 1.536(5)
C4 H2 0.91(2)
C5 H3 0.983(18)
C5 H4 0.962(19)
C5 H5 0.950(19)
C6 H6 0.975(18)
C6 H7 0.943(19)
C6 H8 0.96(4)
C7 C8 1.486(3)
C8 C9 1.531(4)
C8 H9 0.97(2)
C8 H10 0.98(3)
C9 C10 1.495(4)
C9 H11 0.95(3)
C9 H12 0.937(17)
C10 C11 1.366(4)
C10 C15 1.373(4)
C11 C12 1.386(5)
C11 H13 0.9300
C12 C13 1.363(6)
C12 H14 0.9300
C13 C14 1.354(6)
C13 H15 0.9300
C14 C15 1.390(6)
C14 H16 0.9300
C15 H17 0.9300

loop_
_geom_torsion_atom_site_label_1
_geom_torsion_atom_site_label_2
_geom_torsion_atom_site_label_3
_geom_torsion_atom_site_label_4
_geom_torsion
O1 C1 C2 C7 10.8(7)
O2 C1 C2 C7 -168.2(3)
O1 C1 C2 C3 -178.7(4)
O2 C1 C2 C3 2.3(2)
C7 C2 C3 C4 -77.6(4)
C1 C2 C3 C4 112.1(3)
C7 C2 C3 O2 168.2(3)
C1 C2 C3 O2 -2.2(2)
O2 C3 C4 C6 52.4(3)
C2 C3 C4 C6 -48.1(4)
O2 C3 C4 C5 -74.9(4)
C2 C3 C4 C5 -175.3(3)
O1 C1 O2 C3 178.5(3)
C2 C1 O2 C3 -2.4(2)
C4 C3 O2 C1 -119.4(2)
C2 C3 O2 C1 2.3(2)
C1 C2 C7 C8 167.6(3)
C3 C2 C7 C8 1.4(5)
C1 C2 C7 Cl -9.9(5)
C3 C2 C7 Cl -176.1(3)
C2 C7 C8 C9 118.1(3)
Cl C7 C8 C9 -64.3(3)
C7 C8 C9 C10 -68.7(4)
C8 C9 C10 C11 -75.4(4)
C8 C9 C10 C15 104.4(4)
C15 C10 C11 C12 0.9(5)
C9 C10 C11 C12 -179.2(3)
C10 C11 C12 C13 -0.1(6)
C11 C12 C13 C14 -0.9(8)
C12 C13 C14 C15 1.1(8)
C11 C10 C15 C14 -0.7(5)
C9 C10 C15 C14 179.5(3)
C13 C14 C15 C10 -0.3(7)
